data_4306679
loop_
_publ_author_name
'Yan-Zhen Zheng'
'Wei Xue'
'Ming-Liang Tong'
'Xiao-Ming Chen'
'Shao-Liang Zheng'

_publ_contact_author
;
      Professor Xiao-Ming Chen
      State Key Laboratory of Optoelectronic Materials and Technologies
      School of Chemistry and Chemical Engineering
      Sun Yst-Sen University 
      Guangzhou 510275 
      P. R. China
;
_publ_contact_author_email cxm@mail.sysu.edu.cn
_publ_contact_author_fax 86-20-84112074
_publ_contact_author_phone 86-20-84113986
_publ_section_title
;
Probing Single-Chain Magnets in a Family of Linear Chain Compounds
Constructed by Magnetically Anisotropic Metal-Ions and
Cyclohexane-1,2-Dicarboxylate Analogues
;
_journal_name_full 'Inorganic Chemistry'
_journal_page_first 11202
_journal_page_last 11211
_journal_paper_doi 10.1021/ic801498n
_journal_volume 47
_journal_year 2008
_chemical_formula_sum 'C16 H19 Co2.5 O10'
_chemical_formula_weight 518.64
_chemical_name_systematic
; 
 ? 
;
_space_group_IT_number 2
_symmetry_cell_setting triclinic
_symmetry_space_group_name_Hall '-P 1'
_symmetry_space_group_name_H-M 'P -1'
_atom_sites_solution_hydrogens geom
_atom_sites_solution_primary direct
_atom_sites_solution_secondary difmap
_audit_creation_method SHELXL-97
_cell_angle_alpha 74.5630(10)
_cell_angle_beta 78.8380(10)
_cell_angle_gamma 82.7490(10)
_cell_formula_units_Z 2
_cell_length_a 7.2231(4)
_cell_length_b 9.1683(6)
_cell_length_c 14.5105(9)
_cell_measurement_temperature 293(2)
_cell_volume 905.91(10)
_computing_cell_refinement 'Bruker SMART'
_computing_data_collection 'Bruker SMART'
_computing_data_reduction 'Bruker SAINT'
_computing_molecular_graphics 'Bruker SHELXTL'
_computing_publication_material 'Bruker SHELXTL'
_computing_structure_refinement 'SHELXL-97 (Sheldrick, 1997)'
_computing_structure_solution 'SHELXS-97 (Sheldrick, 1990)'
_diffrn_ambient_temperature 293(2)
_diffrn_measured_fraction_theta_full 0.985
_diffrn_measured_fraction_theta_max 0.985
_diffrn_measurement_device_type 'CCD area detector'
_diffrn_measurement_method 'phi and omega scans'
_diffrn_radiation_monochromator graphite
_diffrn_radiation_source 'fine-focus sealed tube'
_diffrn_radiation_type MoK\a
_diffrn_radiation_wavelength 0.71073
_diffrn_reflns_av_R_equivalents 0.0190
_diffrn_reflns_av_sigmaI/netI 0.0308
_diffrn_reflns_limit_h_max 8
_diffrn_reflns_limit_h_min -8
_diffrn_reflns_limit_k_max 11
_diffrn_reflns_limit_k_min -11
_diffrn_reflns_limit_l_max 17
_diffrn_reflns_limit_l_min -17
_diffrn_reflns_number 7039
_diffrn_reflns_theta_full 26.00
_diffrn_reflns_theta_max 26.00
_diffrn_reflns_theta_min 2.31
_exptl_absorpt_coefficient_mu 2.328
_exptl_absorpt_correction_T_max 0.8925
_exptl_absorpt_correction_T_min 0.3662
_exptl_absorpt_correction_type multi-scan
_exptl_absorpt_process_details SADABS
_exptl_crystal_colour PURPLE
_exptl_crystal_density_diffrn 1.901
_exptl_crystal_density_method 'not measured'
_exptl_crystal_description PLATE
_exptl_crystal_F_000 525
_exptl_crystal_size_max 0.54
_exptl_crystal_size_mid 0.25
_exptl_crystal_size_min 0.05
_refine_diff_density_max 1.145
_refine_diff_density_min -0.578
_refine_diff_density_rms 0.091
_refine_ls_extinction_method none
_refine_ls_goodness_of_fit_ref 1.026
_refine_ls_hydrogen_treatment constr
_refine_ls_matrix_type full
_refine_ls_number_parameters 278
_refine_ls_number_reflns 3511
_refine_ls_number_restraints 0
_refine_ls_restrained_S_all 1.026
_refine_ls_R_factor_all 0.0374
_refine_ls_R_factor_gt 0.0344
_refine_ls_shift/su_max 0.001
_refine_ls_shift/su_mean 0.000
_refine_ls_structure_factor_coef Fsqd
_refine_ls_weighting_details 'calc w=1/[\s^2^(Fo^2^)+(0.0576P)^2^+0.9650P] where P=(Fo^2^+2Fc^2^)/3'
_refine_ls_weighting_scheme calc
_refine_ls_wR_factor_gt 0.0937
_refine_ls_wR_factor_ref 0.0959
_reflns_number_gt 3218
_reflns_number_total 3511
_reflns_threshold_expression >2sigma(I)
_cod_data_source_file ic801498n_si_002_5.cif
_cod_data_source_block 6
_cod_depositor_comments
;
The following automatic conversions were performed:
'_symmetry_cell_setting' value 'Triclinic' changed to 'triclinic'
according to '/home/saulius/struct/CIF-dictionaries/cif_core.dic'
dictionary named 'cif_core.dic' version 2.4.1 from
2010-06-29.

'_refine_ls_hydrogen_treatment' value 'CONSTR' changed to
'constr' according to '/home/saulius/struct/CIF-dictionaries/cif_core.dic'
dictionary named 'cif_core.dic' version 2.4.1 from 2010-06-29.

Automatic conversion script
Id: cif_fix_enum 1527 2010-12-29 10:47:43Z saulius 
;
_cod_original_formula_sum 'C16 H19 Co2.50 O10'
_cod_database_code 4306679

loop_
_symmetry_equiv_pos_as_xyz
'x, y, z'
'-x, -y, -z'

loop_
_atom_site_label
_atom_site_type_symbol
_atom_site_fract_x
_atom_site_fract_y
_atom_site_fract_z
_atom_site_U_iso_or_equiv
_atom_site_adp_type
_atom_site_occupancy
_atom_site_symmetry_multiplicity
_atom_site_calc_flag
_atom_site_refinement_flags
_atom_site_disorder_assembly
_atom_site_disorder_group
Co1 Co 0.5000 0.5000 1.0000 0.01888(14) Uani 1 2 d S . .
Co2 Co 0.16050(5) 0.74259(4) 0.98775(3) 0.01921(12) Uani 1 1 d . . .
Co3 Co 0.47253(5) 0.73187(4) 1.13989(3) 0.02275(13) Uani 1 1 d . . .
O1 O 0.2310(3) 0.7346(3) 1.22644(16) 0.0332(5) Uani 1 1 d . B .
O2 O 0.0689(3) 0.8639(2) 1.11023(15) 0.0262(5) Uani 1 1 d . B .
O3 O -0.3865(3) 0.9163(2) 1.11023(15) 0.0284(5) Uani 1 1 d . . .
O4 O -0.2342(3) 1.0893(2) 1.14019(15) 0.0253(4) Uani 1 1 d . . .
O5 O 0.2810(3) 0.5725(2) 0.91001(14) 0.0199(4) Uani 1 1 d . . .
O6 O 0.3664(3) 0.4381(2) 0.79879(15) 0.0268(5) Uani 1 1 d . . .
O7 O -0.0524(3) 0.4308(2) 0.90403(15) 0.0239(4) Uani 1 1 d . . .
O8 O -0.3191(3) 0.5743(3) 0.87613(16) 0.0308(5) Uani 1 1 d . . .
O9 O 0.4356(3) 0.7229(2) 1.01219(14) 0.0210(4) Uani 1 1 d . . .
H9A H 0.5134 0.7931 0.9607 0.025 Uiso 1 1 calc R . .
O1W O -0.1098(3) 0.8242(2) 0.95799(15) 0.0274(5) Uani 1 1 d . . .
H1WA H -0.2012 0.8312 1.0037 0.033 Uiso 1 1 d R . .
H1WB H -0.1321 0.8448 0.9003 0.033 Uiso 1 1 d R . .
C1 C -0.0954(4) 0.7800(3) 1.2734(2) 0.0237(6) Uani 1 1 d . B .
C2 C -0.0695(5) 0.6722(4) 1.3703(2) 0.0383(8) Uani 1 1 d . . .
H2A H 0.0446 0.6926 1.3890 0.046 Uiso 1 1 calc R A 1
H2B H -0.0540 0.5686 1.3637 0.046 Uiso 1 1 calc R A 1
C3 C -0.242(2) 0.689(2) 1.4513(9) 0.043(3) Uani 0.46(2) 1 d P B 1
H3A H -0.2724 0.5870 1.4866 0.052 Uiso 0.46(2) 1 calc PR B 1
H3B H -0.1964 0.7328 1.4959 0.052 Uiso 0.46(2) 1 calc PR B 1
C4 C -0.3919(17) 0.761(2) 1.4353(7) 0.047(4) Uani 0.46(2) 1 d P B 1
H4A H -0.4109 0.8382 1.4712 0.056 Uiso 0.46(2) 1 calc PR B 1
H4B H -0.4896 0.6912 1.4658 0.056 Uiso 0.46(2) 1 calc PR B 1
C3' C -0.257(2) 0.6286(18) 1.4330(12) 0.062(4) Uani 0.54(2) 1 d P B 2
H3'A H -0.2600 0.5208 1.4399 0.074 Uiso 0.54(2) 1 calc PR B 2
H3'B H -0.2500 0.6402 1.4968 0.074 Uiso 0.54(2) 1 calc PR B 2
C4' C -0.4245(12) 0.6921(15) 1.4134(7) 0.043(3) Uani 0.54(2) 1 d P B 2
H4'A H -0.4987 0.7106 1.4731 0.052 Uiso 0.54(2) 1 calc PR B 2
H4'B H -0.4865 0.6176 1.3962 0.052 Uiso 0.54(2) 1 calc PR B 2
C5 C -0.4375(4) 0.8402(4) 1.3342(2) 0.0297(7) Uani 1 1 d . . .
H5A H -0.5252 0.7829 1.3179 0.036 Uiso 1 1 calc R B 1
H5B H -0.4986 0.9405 1.3349 0.036 Uiso 1 1 calc R B 1
C6 C -0.2604(4) 0.8548(3) 1.2573(2) 0.0213(6) Uani 1 1 d . B .
C7 C 0.0776(4) 0.7953(3) 1.1965(2) 0.0232(6) Uani 1 1 d . . .
C8 C -0.2923(4) 0.9610(3) 1.1616(2) 0.0197(6) Uani 1 1 d . . .
C9 C 0.1524(4) 0.6503(3) 0.7627(2) 0.0204(6) Uani 1 1 d . . .
C10 C -0.0353(4) 0.6534(3) 0.7758(2) 0.0223(6) Uani 1 1 d . . .
C11 C -0.1514(5) 0.7661(4) 0.7087(3) 0.0387(8) Uani 1 1 d . . .
H11A H -0.2027 0.7131 0.6709 0.046 Uiso 1 1 calc R . .
H11B H -0.2569 0.8112 0.7471 0.046 Uiso 1 1 calc R . .
C12 C -0.0372(7) 0.8898(6) 0.6412(4) 0.0748(17) Uani 1 1 d . . .
H12A H -0.1049 0.9408 0.5884 0.090 Uiso 1 1 calc R . .
H12B H -0.0247 0.9639 0.6760 0.090 Uiso 1 1 calc R . .
C13 C 0.1512(6) 0.8344(6) 0.6009(3) 0.0605(13) Uani 1 1 d . . .
H13A H 0.2177 0.9200 0.5595 0.073 Uiso 1 1 calc R . .
H13B H 0.1383 0.7681 0.5607 0.073 Uiso 1 1 calc R . .
C14 C 0.2687(4) 0.7489(4) 0.6767(2) 0.0291(7) Uani 1 1 d . . .
H14A H 0.3694 0.6860 0.6480 0.035 Uiso 1 1 calc R . .
H14B H 0.3265 0.8209 0.6984 0.035 Uiso 1 1 calc R . .
C15 C 0.2706(4) 0.5440(3) 0.8310(2) 0.0181(5) Uani 1 1 d . . .
C16 C -0.1425(4) 0.5450(3) 0.8587(2) 0.0208(6) Uani 1 1 d . . .

loop_
_atom_site_aniso_label
_atom_site_aniso_U_11
_atom_site_aniso_U_22
_atom_site_aniso_U_33
_atom_site_aniso_U_23
_atom_site_aniso_U_13
_atom_site_aniso_U_12
Co1 0.0151(3) 0.0200(3) 0.0223(3) -0.0064(2) -0.0052(2) 0.0019(2)
Co2 0.0169(2) 0.0172(2) 0.0224(2) -0.00250(15) -0.00499(15) 0.00003(14)
Co3 0.0205(2) 0.0239(2) 0.0250(2) -0.00694(16) -0.00738(16) 0.00132(16)
O1 0.0223(11) 0.0450(14) 0.0322(12) -0.0107(10) -0.0080(9) 0.0054(10)
O2 0.0281(11) 0.0216(10) 0.0250(11) -0.0037(8) -0.0007(9) 0.0022(8)
O3 0.0320(12) 0.0279(11) 0.0264(11) -0.0024(9) -0.0099(9) -0.0080(9)
O4 0.0284(11) 0.0188(10) 0.0266(11) -0.0029(8) -0.0037(9) -0.0016(8)
O5 0.0174(9) 0.0212(10) 0.0228(10) -0.0066(8) -0.0073(8) 0.0010(7)
O6 0.0256(11) 0.0282(11) 0.0294(11) -0.0133(9) -0.0093(9) 0.0077(9)
O7 0.0202(10) 0.0195(10) 0.0289(11) -0.0010(8) -0.0036(8) -0.0017(8)
O8 0.0174(10) 0.0391(13) 0.0282(11) 0.0020(10) -0.0028(9) 0.0023(9)
O9 0.0187(10) 0.0205(10) 0.0243(10) -0.0046(8) -0.0059(8) -0.0025(8)
O1W 0.0206(10) 0.0349(12) 0.0255(11) -0.0070(9) -0.0039(8) 0.0015(9)
C1 0.0255(15) 0.0212(14) 0.0245(15) -0.0040(11) -0.0075(12) -0.0008(11)
C2 0.0375(19) 0.041(2) 0.0281(17) 0.0026(14) -0.0060(14) 0.0023(15)
C3 0.050(6) 0.052(9) 0.017(4) 0.005(5) -0.005(4) 0.007(6)
C4 0.038(6) 0.065(8) 0.028(5) -0.009(5) 0.010(4) -0.001(5)
C3' 0.059(6) 0.056(8) 0.042(7) 0.021(6) 0.008(5) 0.006(6)
C4' 0.039(4) 0.052(6) 0.028(4) 0.005(4) 0.007(3) -0.013(4)
C5 0.0243(16) 0.0366(18) 0.0257(16) -0.0068(13) 0.0011(12) -0.0032(13)
C6 0.0246(15) 0.0195(14) 0.0207(14) -0.0056(11) -0.0033(11) -0.0046(11)
C7 0.0229(15) 0.0191(14) 0.0299(16) -0.0097(12) -0.0064(12) 0.0009(11)
C8 0.0159(13) 0.0204(14) 0.0217(14) -0.0053(11) -0.0015(11) 0.0006(10)
C9 0.0250(15) 0.0179(13) 0.0185(13) -0.0029(11) -0.0074(11) -0.0001(11)
C10 0.0225(14) 0.0205(14) 0.0228(14) -0.0025(11) -0.0073(11) 0.0018(11)
C11 0.0272(17) 0.042(2) 0.0388(19) 0.0083(15) -0.0149(15) 0.0027(14)
C12 0.055(3) 0.075(3) 0.066(3) 0.036(3) -0.022(2) 0.002(2)
C13 0.046(2) 0.071(3) 0.040(2) 0.025(2) -0.0031(18) -0.001(2)
C14 0.0278(16) 0.0312(16) 0.0248(15) -0.0014(13) -0.0018(13) -0.0054(13)
C15 0.0155(13) 0.0181(13) 0.0202(14) -0.0035(10) -0.0031(11) -0.0024(10)
C16 0.0201(14) 0.0228(14) 0.0216(14) -0.0072(11) -0.0065(11) -0.0012(11)

loop_
_atom_type_symbol
_atom_type_description
_atom_type_scat_dispersion_real
_atom_type_scat_dispersion_imag
_atom_type_scat_source
C C 0.0033 0.0016 'International Tables Vol C Tables 4.2.6.8 and 6.1.1.4'
H H 0.0000 0.0000 'International Tables Vol C Tables 4.2.6.8 and 6.1.1.4'
O O 0.0106 0.0060 'International Tables Vol C Tables 4.2.6.8 and 6.1.1.4'
Co Co 0.3494 0.9721 'International Tables Vol C Tables 4.2.6.8 and 6.1.1.4'

loop_
_geom_angle_atom_site_label_1
_geom_angle_atom_site_label_2
_geom_angle_atom_site_label_3
_geom_angle
_geom_angle_site_symmetry_1
_geom_angle_site_symmetry_3
_geom_angle_publ_flag
O8 Co1 O8 180.000(1) 2_567 1_655 ?
O8 Co1 O9 89.66(9) 2_567 2_667 ?
O8 Co1 O9 90.34(9) 1_655 2_667 ?
O8 Co1 O9 90.34(9) 2_567 . ?
O8 Co1 O9 89.66(9) 1_655 . ?
O9 Co1 O9 180.000(1) 2_667 . ?
O8 Co1 O5 94.87(8) 2_567 . ?
O8 Co1 O5 85.13(8) 1_655 . ?
O9 Co1 O5 100.19(7) 2_667 . ?
O9 Co1 O5 79.81(7) . . ?
O8 Co1 O5 85.13(8) 2_567 2_667 ?
O8 Co1 O5 94.87(8) 1_655 2_667 ?
O9 Co1 O5 79.81(7) 2_667 2_667 ?
O9 Co1 O5 100.19(7) . 2_667 ?
O5 Co1 O5 180.000(1) . 2_667 ?
O7 Co2 O9 100.51(8) 2_567 . ?
O7 Co2 O1W 90.79(8) 2_567 . ?
O9 Co2 O1W 164.58(8) . . ?
O7 Co2 O4 168.23(8) 2_567 2_577 ?
O9 Co2 O4 89.31(8) . 2_577 ?
O1W Co2 O4 80.84(8) . 2_577 ?
O7 Co2 O5 86.49(8) 2_567 . ?
O9 Co2 O5 80.54(7) . . ?
O1W Co2 O5 110.86(8) . . ?
O4 Co2 O5 88.76(8) 2_577 . ?
O7 Co2 O2 80.02(8) 2_567 . ?
O9 Co2 O2 89.19(8) . . ?
O1W Co2 O2 82.42(8) . . ?
O4 Co2 O2 106.82(8) 2_577 . ?
O5 Co2 O2 161.30(7) . . ?
O6 Co3 O1 107.51(9) 2_667 . ?
O6 Co3 O9 113.43(8) 2_667 . ?
O1 Co3 O9 110.50(9) . . ?
O6 Co3 O3 106.96(9) 2_667 1_655 ?
O1 Co3 O3 115.88(10) . 1_655 ?
O9 Co3 O3 102.65(9) . 1_655 ?
C7 O1 Co3 122.6(2) . . ?
C7 O2 Co2 121.04(18) . . ?
C8 O3 Co3 130.47(19) . 1_455 ?
C8 O4 Co2 136.36(19) . 2_577 ?
C15 O5 Co2 137.25(17) . . ?
C15 O5 Co1 129.63(17) . . ?
Co2 O5 Co1 91.08(7) . . ?
C15 O6 Co3 130.86(19) . 2_667 ?
C16 O7 Co2 127.30(18) . 2_567 ?
C16 O8 Co1 128.40(19) . 1_455 ?
Co3 O9 Co2 117.22(10) . . ?
Co3 O9 Co1 108.53(9) . . ?
Co2 O9 Co1 96.50(8) . . ?
Co3 O9 H9A 111.2 . . ?
Co2 O9 H9A 111.2 . . ?
Co1 O9 H9A 111.2 . . ?
Co2 O1W H1WA 120.6 . . ?
Co2 O1W H1WB 120.4 . . ?
H1WA O1W H1WB 118.8 . . ?
C6 C1 C7 122.1(3) . . ?
C6 C1 C2 122.4(3) . . ?
C7 C1 C2 115.5(3) . . ?
C3' C2 C1 112.0(6) . . ?
C3' C2 C3 26.4(6) . . ?
C1 C2 C3 111.7(6) . . ?
C3' C2 H2A 129.1 . . ?
C1 C2 H2A 109.3 . . ?
C3 C2 H2A 109.3 . . ?
C3' C2 H2B 85.2 . . ?
C1 C2 H2B 109.3 . . ?
C3 C2 H2B 109.3 . . ?
H2A C2 H2B 107.9 . . ?
C4 C3 C2 123.7(10) . . ?
C4 C3 H3A 106.4 . . ?
C2 C3 H3A 106.4 . . ?
C4 C3 H3B 106.4 . . ?
C2 C3 H3B 106.4 . . ?
H3A C3 H3B 106.5 . . ?
C3 C4 C5 124.8(9) . . ?
C3 C4 H4A 106.1 . . ?
C5 C4 H4A 106.1 . . ?
C3 C4 H4B 106.1 . . ?
C5 C4 H4B 106.1 . . ?
H4A C4 H4B 106.3 . . ?
C4' C3' C2 124.7(9) . . ?
C4' C3' H3'A 106.1 . . ?
C2 C3' H3'A 106.1 . . ?
C4' C3' H3'B 106.1 . . ?
C2 C3' H3'B 106.1 . . ?
H3'A C3' H3'B 106.3 . . ?
C3' C4' C5 119.8(8) . . ?
C3' C4' H4'A 107.4 . . ?
C5 C4' H4'A 107.4 . . ?
C3' C4' H4'B 107.4 . . ?
C5 C4' H4'B 107.4 . . ?
H4'A C4' H4'B 106.9 . . ?
C6 C5 C4 111.8(4) . . ?
C6 C5 C4' 111.5(4) . . ?
C4 C5 C4' 32.2(5) . . ?
C6 C5 H5A 109.3 . . ?
C4 C5 H5A 109.3 . . ?
C4' C5 H5A 79.8 . . ?
C6 C5 H5B 109.3 . . ?
C4 C5 H5B 109.3 . . ?
C4' C5 H5B 132.9 . . ?
H5A C5 H5B 107.9 . . ?
C1 C6 C8 123.9(3) . . ?
C1 C6 C5 122.8(3) . . ?
C8 C6 C5 113.3(2) . . ?
O2 C7 O1 123.8(3) . . ?
O2 C7 C1 121.5(3) . . ?
O1 C7 C1 114.7(3) . . ?
O4 C8 O3 123.8(3) . . ?
O4 C8 C6 118.2(3) . . ?
O3 C8 C6 117.8(2) . . ?
C10 C9 C15 123.3(3) . . ?
C10 C9 C14 123.6(3) . . ?
C15 C9 C14 113.1(2) . . ?
C9 C10 C16 121.3(3) . . ?
C9 C10 C11 122.2(3) . . ?
C16 C10 C11 116.4(3) . . ?
C12 C11 C10 112.3(3) . . ?
C12 C11 H11A 109.1 . . ?
C10 C11 H11A 109.1 . . ?
C12 C11 H11B 109.1 . . ?
C10 C11 H11B 109.1 . . ?
H11A C11 H11B 107.9 . . ?
C13 C12 C11 113.3(4) . . ?
C13 C12 H12A 108.9 . . ?
C11 C12 H12A 108.9 . . ?
C13 C12 H12B 108.9 . . ?
C11 C12 H12B 108.9 . . ?
H12A C12 H12B 107.7 . . ?
C12 C13 C14 113.7(4) . . ?
C12 C13 H13A 108.8 . . ?
C14 C13 H13A 108.8 . . ?
C12 C13 H13B 108.8 . . ?
C14 C13 H13B 108.8 . . ?
H13A C13 H13B 107.7 . . ?
C9 C14 C13 112.1(3) . . ?
C9 C14 H14A 109.2 . . ?
C13 C14 H14A 109.2 . . ?
C9 C14 H14B 109.2 . . ?
C13 C14 H14B 109.2 . . ?
H14A C14 H14B 107.9 . . ?
O6 C15 O5 124.8(2) . . ?
O6 C15 C9 115.2(2) . . ?
O5 C15 C9 119.7(2) . . ?
O7 C16 O8 125.0(3) . . ?
O7 C16 C10 118.4(2) . . ?
O8 C16 C10 116.6(2) . . ?

loop_
_geom_bond_atom_site_label_1
_geom_bond_atom_site_label_2
_geom_bond_distance
_geom_bond_site_symmetry_2
_geom_bond_publ_flag
Co1 O8 2.016(2) 2_567 ?
Co1 O8 2.016(2) 1_655 ?
Co1 O9 2.0843(19) 2_667 ?
Co1 O9 2.0843(19) . ?
Co1 O5 2.1730(18) . ?
Co1 O5 2.1730(18) 2_667 ?
Co2 O7 2.028(2) 2_567 ?
Co2 O9 2.0628(19) . ?
Co2 O1W 2.084(2) . ?
Co2 O4 2.099(2) 2_577 ?
Co2 O5 2.1619(19) . ?
Co2 O2 2.290(2) . ?
Co3 O6 1.944(2) 2_667 ?
Co3 O1 1.944(2) . ?
Co3 O9 1.947(2) . ?
Co3 O3 1.990(2) 1_655 ?
O1 C7 1.276(4) . ?
O2 C7 1.252(4) . ?
O3 C8 1.272(4) . ?
O3 Co3 1.990(2) 1_455 ?
O4 C8 1.239(4) . ?
O4 Co2 2.099(2) 2_577 ?
O5 C15 1.260(3) . ?
O6 C15 1.260(3) . ?
O6 Co3 1.944(2) 2_667 ?
O7 C16 1.256(3) . ?
O7 Co2 2.028(2) 2_567 ?
O8 C16 1.260(3) . ?
O8 Co1 2.016(2) 1_455 ?
O9 H9A 0.9800 . ?
O1W H1WA 0.8501 . ?
O1W H1WB 0.8497 . ?
C1 C6 1.327(4) . ?
C1 C7 1.500(4) . ?
C1 C2 1.517(4) . ?
C2 C3' 1.511(14) . ?
C2 C3 1.562(15) . ?
C2 H2A 0.9700 . ?
C2 H2B 0.9700 . ?
C3 C4 1.222(18) . ?
C3 H3A 0.9700 . ?
C3 H3B 0.9700 . ?
C4 C5 1.533(11) . ?
C4 H4A 0.9700 . ?
C4 H4B 0.9700 . ?
C3' C4' 1.326(16) . ?
C3' H3'A 0.9700 . ?
C3' H3'B 0.9700 . ?
C4' C5 1.533(9) . ?
C4' H4'A 0.9700 . ?
C4' H4'B 0.9700 . ?
C5 C6 1.520(4) . ?
C5 H5A 0.9700 . ?
C5 H5B 0.9700 . ?
C6 C8 1.509(4) . ?
C9 C10 1.330(4) . ?
C9 C15 1.504(4) . ?
C9 C14 1.505(4) . ?
C10 C16 1.494(4) . ?
C10 C11 1.510(4) . ?
C11 C12 1.503(6) . ?
C11 H11A 0.9700 . ?
C11 H11B 0.9700 . ?
C12 C13 1.459(7) . ?
C12 H12A 0.9700 . ?
C12 H12B 0.9700 . ?
C13 C14 1.510(5) . ?
C13 H13A 0.9700 . ?
C13 H13B 0.9700 . ?
C14 H14A 0.9700 . ?
C14 H14B 0.9700 . ?
